data_7034784
loop_
_publ_author_name
'Mansell, S. M.'
'Russell, C. A.'
'Wass, D. F.'

_publ_section_title
;
 Synthesis of chelating diamido Sn(iv) compounds from oxidation of Sn(ii)
 and directly from Sn(iv) precursors.
;
_journal_issue 21
_journal_name_full 'Dalton transactions (Cambridge, England : 2003)'
_journal_page_first 9756
_journal_page_last 9765
_journal_paper_doi 10.1039/c5dt01022e
_journal_volume 44
_journal_year 2015
_chemical_formula_moiety 'C37 H47 I N2 Si Sn'
_chemical_formula_sum 'C37 H47 I N2 Si Sn'
_chemical_formula_weight 793.45
_chemical_name_systematic
; 
 ? 
;
_space_group_IT_number 14
_symmetry_cell_setting monoclinic
_symmetry_space_group_name_Hall '-P 2yn'
_symmetry_space_group_name_H-M 'P 1 21/n 1'
_atom_sites_solution_hydrogens geom
_atom_sites_solution_primary direct
_atom_sites_solution_secondary difmap
_audit_creation_method SHELXL-97
_audit_update_record
;
2014-10-03 deposited with the CCDC.
2015-04-21 downloaded from the CCDC.
;
_cell_angle_alpha 90.00
_cell_angle_beta 102.47(3)
_cell_angle_gamma 90.00
_cell_formula_units_Z 4
_cell_length_a 10.405(2)
_cell_length_b 18.412(4)
_cell_length_c 19.168(4)
_cell_measurement_reflns_used 990
_cell_measurement_temperature 100(2)
_cell_measurement_theta_max 17.8065
_cell_measurement_theta_min 2.342
_cell_volume 3585.5(13)
_computing_cell_refinement 'BRUKER SAINT'
_computing_data_collection 'BRUKER SMART'
_computing_data_reduction 'BRUKER SAINT'
_computing_molecular_graphics SHELXTL
_computing_publication_material SHELXTL
_computing_structure_refinement 'SHELXL-97 (Sheldrick, 1997)'
_computing_structure_solution 'SHELXS-97 (Sheldrick, 1990)'
_diffrn_ambient_temperature 100(2)
_diffrn_detector_area_resol_mean 8.5
_diffrn_measured_fraction_theta_full 0.999
_diffrn_measured_fraction_theta_max 0.999
_diffrn_measurement_device_type 'CCD area detector'
_diffrn_measurement_method 'omega scans'
_diffrn_radiation_monochromator graphite
_diffrn_radiation_source 'fine-focus sealed tube'
_diffrn_radiation_type MoK\a
_diffrn_radiation_wavelength 0.71073
_diffrn_reflns_av_R_equivalents 0.1626
_diffrn_reflns_av_sigmaI/netI 0.1914
_diffrn_reflns_limit_h_max 13
_diffrn_reflns_limit_h_min -13
_diffrn_reflns_limit_k_max 19
_diffrn_reflns_limit_k_min -23
_diffrn_reflns_limit_l_max 24
_diffrn_reflns_limit_l_min -20
_diffrn_reflns_number 25079
_diffrn_reflns_theta_full 27.48
_diffrn_reflns_theta_max 27.48
_diffrn_reflns_theta_min 1.55
_diffrn_standards_number 0
_exptl_absorpt_coefficient_mu 1.634
_exptl_absorpt_correction_T_max 0.92
_exptl_absorpt_correction_T_min 0.03120824
_exptl_absorpt_correction_type multi-scan
_exptl_absorpt_process_details 'SADABS v2.10 (BRUKER-AXS, 2003)'
_exptl_crystal_colour Colourless
_exptl_crystal_density_diffrn 1.470
_exptl_crystal_density_method 'not measured'
_exptl_crystal_description Needle
_exptl_crystal_F_000 1600
_exptl_crystal_size_max 0.15
_exptl_crystal_size_mid 0.05
_exptl_crystal_size_min 0.05
_refine_diff_density_max 1.937
_refine_diff_density_min -2.094
_refine_diff_density_rms 0.248
_refine_ls_extinction_method none
_refine_ls_goodness_of_fit_ref 1.041
_refine_ls_hydrogen_treatment constr
_refine_ls_matrix_type full
_refine_ls_number_parameters 388
_refine_ls_number_reflns 8220
_refine_ls_number_restraints 0
_refine_ls_restrained_S_all 1.041
_refine_ls_R_factor_all 0.1560
_refine_ls_R_factor_gt 0.0899
_refine_ls_shift/su_max 0.000
_refine_ls_shift/su_mean 0.000
_refine_ls_structure_factor_coef Fsqd
_refine_ls_weighting_details 'calc w=1/[\s^2^(Fo^2^)+(0.0748P)^2^+0.0000P] where P=(Fo^2^+2Fc^2^)/3'
_refine_ls_weighting_scheme calc
_refine_ls_wR_factor_gt 0.1823
_refine_ls_wR_factor_ref 0.2239
_reflns_number_gt 4869
_reflns_number_total 8220
_reflns_threshold_expression >2sigma(I)
_cod_data_source_file c5dt01022e2.cif
_cod_data_source_block 14
_cod_depositor_comments
;
The following automatic conversions were performed:

'_symmetry_cell_setting' value 'Monoclinic' changed to 'monoclinic'
according to
/usr/data/users/saulius/crontab/automatic-downloads/rss-feeds/RSC/lib/dictionaries/cif_core.dic
dictionary named 'cif_core.dic' version 2.4.2 from 2011-04-26.

Automatic conversion script
Id: cif_fix_values 3271 2015-04-21 07:52:19Z andrius 

 Adding full bibliography for 7034774--7034789.cif.
;
_cod_original_cell_volume 3585.5(12)
_cod_original_sg_symbol_H-M P2(1)/n
_cod_database_code 7034784

loop_
_symmetry_equiv_pos_as_xyz
'x, y, z'
'-x+1/2, y+1/2, -z+1/2'
'-x, -y, -z'
'x-1/2, -y-1/2, z-1/2'

loop_
_atom_site_label
_atom_site_type_symbol
_atom_site_fract_x
_atom_site_fract_y
_atom_site_fract_z
_atom_site_U_iso_or_equiv
_atom_site_adp_type
_atom_site_occupancy
_atom_site_symmetry_multiplicity
_atom_site_calc_flag
_atom_site_refinement_flags
Sn1 Sn 0.55793(7) 0.43406(4) 0.14578(4) 0.01766(19) Uani 1 1 d .
I1 I 0.30117(7) 0.47111(4) 0.12740(4) 0.0282(2) Uani 1 1 d .
N1 N 0.6326(8) 0.3977(5) 0.2464(4) 0.0182(19) Uani 1 1 d .
N2 N 0.5649(8) 0.3246(5) 0.1340(4) 0.0169(19) Uani 1 1 d .
Si1 Si 0.6113(3) 0.30536(16) 0.22478(14) 0.0143(6) Uani 1 1 d .
C1 C 0.6947(9) 0.4344(6) 0.3116(5) 0.015(2) Uani 1 1 d .
C2 C 0.6222(10) 0.4490(6) 0.3641(5) 0.020(2) Uani 1 1 d .
C3 C 0.6859(12) 0.4829(6) 0.4270(6) 0.029(3) Uani 1 1 d .
H3 H 0.6393 0.4924 0.4634 0.035 Uiso 1 1 calc R
C4 C 0.8178(12) 0.5028(7) 0.4368(6) 0.032(3) Uani 1 1 d .
H4 H 0.8610 0.5253 0.4802 0.038 Uiso 1 1 calc R
C5 C 0.8846(11) 0.4905(6) 0.3848(6) 0.027(3) Uani 1 1 d .
H5 H 0.9739 0.5054 0.3918 0.033 Uiso 1 1 calc R
C6 C 0.8257(10) 0.4566(6) 0.3219(6) 0.022(2) Uani 1 1 d .
C7 C 0.4759(11) 0.4345(6) 0.3533(6) 0.024(2) Uani 1 1 d .
H7 H 0.4459 0.4121 0.3049 0.029 Uiso 1 1 calc R
C8 C 0.4435(12) 0.3807(7) 0.4087(6) 0.032(3) Uani 1 1 d .
H8A H 0.4759 0.4002 0.4569 0.048 Uiso 1 1 calc R
H8B H 0.4860 0.3340 0.4042 0.048 Uiso 1 1 calc R
H8C H 0.3480 0.3739 0.4002 0.048 Uiso 1 1 calc R
C9 C 0.4006(11) 0.5046(7) 0.3543(7) 0.033(3) Uani 1 1 d .
H9A H 0.4364 0.5310 0.3986 0.049 Uiso 1 1 calc R
H9B H 0.3075 0.4936 0.3517 0.049 Uiso 1 1 calc R
H9C H 0.4089 0.5345 0.3132 0.049 Uiso 1 1 calc R
C10 C 0.9051(10) 0.4471(6) 0.2636(6) 0.025(3) Uani 1 1 d .
H10 H 0.8524 0.4166 0.2245 0.030 Uiso 1 1 calc R
C11 C 1.0389(11) 0.4115(7) 0.2891(8) 0.041(4) Uani 1 1 d .
H11A H 1.0904 0.4395 0.3290 0.062 Uiso 1 1 calc R
H11B H 1.0856 0.4104 0.2499 0.062 Uiso 1 1 calc R
H11C H 1.0270 0.3618 0.3049 0.062 Uiso 1 1 calc R
C12 C 0.9262(12) 0.5234(8) 0.2320(7) 0.040(3) Uani 1 1 d .
H12A H 0.9890 0.5514 0.2673 0.061 Uiso 1 1 calc R
H12B H 0.8420 0.5493 0.2201 0.061 Uiso 1 1 calc R
H12C H 0.9608 0.5173 0.1887 0.061 Uiso 1 1 calc R
C13 C 0.5805(10) 0.2776(6) 0.0757(5) 0.021(2) Uani 1 1 d .
C14 C 0.4743(10) 0.2331(6) 0.0426(5) 0.021(2) Uani 1 1 d .
C15 C 0.4961(12) 0.1832(7) -0.0087(6) 0.031(3) Uani 1 1 d .
H15 H 0.4263 0.1517 -0.0301 0.037 Uiso 1 1 calc R
C16 C 0.6117(13) 0.1780(7) -0.0289(6) 0.035(3) Uani 1 1 d .
H16 H 0.6236 0.1429 -0.0633 0.042 Uiso 1 1 calc R
C17 C 0.7132(12) 0.2246(7) 0.0010(6) 0.035(3) Uani 1 1 d .
H17 H 0.7934 0.2226 -0.0151 0.042 Uiso 1 1 calc R
C18 C 0.7012(10) 0.2741(7) 0.0538(5) 0.026(3) Uani 1 1 d .
C19 C 0.3404(11) 0.2380(7) 0.0623(6) 0.028(3) Uani 1 1 d .
H19 H 0.3462 0.2755 0.1007 0.034 Uiso 1 1 calc R
C20 C 0.3017(13) 0.1660(7) 0.0912(7) 0.042(3) Uani 1 1 d .
H20A H 0.2905 0.1292 0.0535 0.062 Uiso 1 1 calc R
H20B H 0.2189 0.1720 0.1071 0.062 Uiso 1 1 calc R
H20C H 0.3710 0.1506 0.1317 0.062 Uiso 1 1 calc R
C21 C 0.2385(10) 0.2634(9) -0.0027(6) 0.045(4) Uani 1 1 d .
H21A H 0.2669 0.3095 -0.0199 0.067 Uiso 1 1 calc R
H21B H 0.1535 0.2700 0.0106 0.067 Uiso 1 1 calc R
H21C H 0.2297 0.2268 -0.0406 0.067 Uiso 1 1 calc R
C22 C 0.8144(10) 0.3245(7) 0.0845(6) 0.029(3) Uani 1 1 d .
H22 H 0.7919 0.3525 0.1250 0.035 Uiso 1 1 calc R
C23 C 0.9444(11) 0.2827(9) 0.1121(8) 0.052(4) Uani 1 1 d .
H23A H 0.9312 0.2462 0.1471 0.078 Uiso 1 1 calc R
H23B H 1.0132 0.3168 0.1347 0.078 Uiso 1 1 calc R
H23C H 0.9713 0.2586 0.0720 0.078 Uiso 1 1 calc R
C24 C 0.8383(13) 0.3784(8) 0.0271(6) 0.042(3) Uani 1 1 d .
H24A H 0.8730 0.3521 -0.0093 0.062 Uiso 1 1 calc R
H24B H 0.9019 0.4153 0.0493 0.062 Uiso 1 1 calc R
H24C H 0.7551 0.4019 0.0047 0.062 Uiso 1 1 calc R
C25 C 0.4834(9) 0.2585(5) 0.2651(5) 0.015(2) Uani 1 1 d .
C26 C 0.5188(10) 0.2045(6) 0.3157(5) 0.017(2) Uani 1 1 d .
H26 H 0.6086 0.1904 0.3288 0.020 Uiso 1 1 calc R
C27 C 0.4289(10) 0.1705(6) 0.3477(5) 0.019(2) Uani 1 1 d .
H27 H 0.4565 0.1338 0.3826 0.023 Uiso 1 1 calc R
C28 C 0.2996(9) 0.1900(6) 0.3287(6) 0.022(2) Uani 1 1 d .
H28 H 0.2362 0.1662 0.3496 0.027 Uiso 1 1 calc R
C29 C 0.2608(10) 0.2444(6) 0.2792(6) 0.022(2) Uani 1 1 d .
H29 H 0.1708 0.2581 0.2671 0.026 Uiso 1 1 calc R
C30 C 0.3501(10) 0.2793(6) 0.2468(5) 0.018(2) Uani 1 1 d .
H30 H 0.3221 0.3167 0.2127 0.022 Uiso 1 1 calc R
C31 C 0.7557(9) 0.2430(6) 0.2481(5) 0.018(2) Uani 1 1 d .
C32 C 0.8527(10) 0.2514(6) 0.3093(5) 0.021(2) Uani 1 1 d .
H32 H 0.8498 0.2919 0.3398 0.025 Uiso 1 1 calc R
C33 C 0.9549(10) 0.2010(6) 0.3268(6) 0.024(2) Uani 1 1 d .
H33 H 1.0237 0.2084 0.3677 0.029 Uiso 1 1 calc R
C34 C 0.9556(11) 0.1405(7) 0.2845(6) 0.029(3) Uani 1 1 d .
H34 H 1.0250 0.1062 0.2969 0.035 Uiso 1 1 calc R
C35 C 0.8581(10) 0.1287(6) 0.2248(6) 0.024(2) Uani 1 1 d .
H35 H 0.8592 0.0865 0.1964 0.028 Uiso 1 1 calc R
C36 C 0.7586(10) 0.1791(6) 0.2067(6) 0.022(2) Uani 1 1 d .
H36 H 0.6905 0.1711 0.1657 0.027 Uiso 1 1 calc R
C37 C 0.6430(12) 0.5148(7) 0.0884(6) 0.035(3) Uani 1 1 d .
H37A H 0.6164 0.5633 0.1011 0.053 Uiso 1 1 calc R
H37B H 0.6121 0.5071 0.0369 0.053 Uiso 1 1 calc R
H37C H 0.7391 0.5109 0.1010 0.053 Uiso 1 1 calc R

loop_
_atom_site_aniso_label
_atom_site_aniso_U_11
_atom_site_aniso_U_22
_atom_site_aniso_U_33
_atom_site_aniso_U_23
_atom_site_aniso_U_13
_atom_site_aniso_U_12
Sn1 0.0183(4) 0.0208(4) 0.0150(3) 0.0020(3) 0.0061(3) 0.0006(3)
I1 0.0192(4) 0.0300(5) 0.0337(4) 0.0048(3) 0.0021(3) 0.0038(3)
N1 0.014(4) 0.027(5) 0.016(4) -0.003(4) 0.008(3) -0.006(4)
N2 0.016(4) 0.030(6) 0.006(4) 0.000(3) 0.004(3) -0.003(4)
Si1 0.0123(13) 0.0197(16) 0.0113(13) -0.0008(11) 0.0036(11) -0.0005(11)
C1 0.016(5) 0.018(6) 0.011(4) 0.000(4) 0.003(4) 0.003(4)
C2 0.021(5) 0.021(6) 0.018(5) 0.005(4) 0.003(4) 0.001(4)
C3 0.046(7) 0.027(7) 0.019(6) 0.000(5) 0.013(5) 0.005(6)
C4 0.034(7) 0.027(7) 0.029(6) -0.001(5) -0.006(5) -0.009(6)
C5 0.027(6) 0.026(7) 0.026(6) 0.001(5) 0.001(5) -0.003(5)
C6 0.018(5) 0.021(6) 0.026(6) 0.004(4) 0.001(5) 0.001(4)
C7 0.032(6) 0.018(6) 0.029(6) 0.002(5) 0.021(5) -0.007(5)
C8 0.042(7) 0.024(7) 0.038(7) -0.004(5) 0.025(6) -0.012(6)
C9 0.021(6) 0.037(8) 0.044(7) -0.001(6) 0.015(5) -0.004(5)
C10 0.022(6) 0.018(6) 0.037(7) 0.013(5) 0.011(5) -0.001(5)
C11 0.020(6) 0.037(8) 0.069(10) 0.025(7) 0.016(6) -0.001(6)
C12 0.035(7) 0.051(10) 0.042(8) 0.006(6) 0.023(6) 0.003(6)
C13 0.027(6) 0.017(6) 0.019(5) -0.001(4) 0.002(4) 0.010(5)
C14 0.025(6) 0.024(6) 0.013(5) 0.002(4) 0.002(4) -0.001(5)
C15 0.034(7) 0.033(8) 0.021(6) -0.005(5) -0.006(5) -0.001(6)
C16 0.050(8) 0.031(8) 0.027(7) -0.009(5) 0.015(6) 0.003(6)
C17 0.041(7) 0.044(9) 0.025(6) 0.009(5) 0.017(6) 0.021(6)
C18 0.015(5) 0.045(8) 0.017(5) 0.007(5) -0.001(4) 0.011(5)
C19 0.030(6) 0.033(7) 0.022(6) 0.003(5) 0.007(5) -0.013(5)
C20 0.050(8) 0.037(9) 0.042(8) -0.001(6) 0.018(6) -0.024(7)
C21 0.011(5) 0.097(13) 0.025(7) 0.005(7) 0.001(5) 0.004(6)
C22 0.018(5) 0.048(9) 0.024(6) 0.004(5) 0.009(5) 0.000(5)
C23 0.014(6) 0.083(13) 0.061(9) 0.022(8) 0.012(6) 0.002(7)
C24 0.041(7) 0.058(10) 0.030(7) 0.009(6) 0.017(6) -0.004(7)
C25 0.022(5) 0.010(5) 0.014(5) -0.001(4) 0.006(4) -0.002(4)
C26 0.017(5) 0.019(6) 0.015(5) 0.001(4) 0.004(4) -0.001(4)
C27 0.023(5) 0.025(6) 0.012(5) 0.006(4) 0.006(4) 0.001(5)
C28 0.011(5) 0.018(6) 0.042(7) 0.006(5) 0.014(5) -0.002(4)
C29 0.017(5) 0.020(6) 0.034(6) -0.003(5) 0.017(5) -0.001(4)
C30 0.023(5) 0.021(6) 0.011(5) 0.004(4) 0.004(4) 0.006(5)
C31 0.010(5) 0.019(6) 0.026(6) 0.004(4) 0.005(4) -0.007(4)
C32 0.021(5) 0.021(6) 0.024(6) -0.004(4) 0.011(5) 0.009(5)
C33 0.022(5) 0.031(7) 0.021(5) 0.011(5) 0.010(5) 0.003(5)
C34 0.022(6) 0.023(7) 0.046(7) 0.010(5) 0.014(5) 0.013(5)
C35 0.019(5) 0.022(6) 0.033(6) -0.001(5) 0.015(5) 0.006(5)
C36 0.022(5) 0.020(6) 0.027(6) -0.004(4) 0.010(5) -0.005(5)
C37 0.034(7) 0.037(8) 0.035(7) 0.015(6) 0.008(6) 0.007(6)

loop_
_atom_type_symbol
_atom_type_description
_atom_type_scat_dispersion_real
_atom_type_scat_dispersion_imag
_atom_type_scat_source
C C 0.0033 0.0016 'International Tables Vol C Tables 4.2.6.8 and 6.1.1.4'
H H 0.0000 0.0000 'International Tables Vol C Tables 4.2.6.8 and 6.1.1.4'
N N 0.0061 0.0033 'International Tables Vol C Tables 4.2.6.8 and 6.1.1.4'
Si Si 0.0817 0.0704 'International Tables Vol C Tables 4.2.6.8 and 6.1.1.4'
Sn Sn -0.6537 1.4246 'International Tables Vol C Tables 4.2.6.8 and 6.1.1.4'
I I -0.4742 1.8119 'International Tables Vol C Tables 4.2.6.8 and 6.1.1.4'

loop_
_geom_angle_atom_site_label_1
_geom_angle_atom_site_label_2
_geom_angle_atom_site_label_3
_geom_angle
N2 Sn1 N1 76.3(3)
N2 Sn1 C37 126.9(4)
N1 Sn1 C37 126.7(4)
N2 Sn1 I1 107.1(2)
N1 Sn1 I1 111.8(2)
C37 Sn1 I1 105.2(3)
N2 Sn1 Si1 38.1(2)
N1 Sn1 Si1 38.5(3)
C37 Sn1 Si1 143.7(3)
I1 Sn1 Si1 111.00(6)
C1 N1 Si1 132.0(7)
C1 N1 Sn1 132.5(7)
Si1 N1 Sn1 95.3(4)
C13 N2 Si1 126.7(7)
C13 N2 Sn1 133.7(7)
Si1 N2 Sn1 95.7(4)
N2 Si1 N1 91.9(4)
N2 Si1 C31 113.5(4)
N1 Si1 C31 119.1(4)
N2 Si1 C25 115.8(4)
N1 Si1 C25 114.3(4)
C31 Si1 C25 102.9(4)
N2 Si1 Sn1 46.2(3)
N1 Si1 Sn1 46.2(3)
C31 Si1 Sn1 134.8(3)
C25 Si1 Sn1 122.2(3)
C6 C1 C2 120.1(9)
C6 C1 N1 120.0(8)
C2 C1 N1 119.9(9)
C3 C2 C1 118.4(10)
C3 C2 C7 118.4(10)
C1 C2 C7 123.1(9)
C2 C3 C4 120.5(10)
C2 C3 H3 119.8
C4 C3 H3 119.8
C5 C4 C3 120.3(11)
C5 C4 H4 119.9
C3 C4 H4 119.9
C4 C5 C6 121.3(11)
C4 C5 H5 119.4
C6 C5 H5 119.4
C5 C6 C1 119.4(10)
C5 C6 C10 118.7(10)
C1 C6 C10 121.8(10)
C9 C7 C2 110.9(9)
C9 C7 C8 110.3(9)
C2 C7 C8 112.4(9)
C9 C7 H7 107.7
C2 C7 H7 107.7
C8 C7 H7 107.7
C7 C8 H8A 109.5
C7 C8 H8B 109.5
H8A C8 H8B 109.5
C7 C8 H8C 109.5
H8A C8 H8C 109.5
H8B C8 H8C 109.5
C7 C9 H9A 109.5
C7 C9 H9B 109.5
H9A C9 H9B 109.5
C7 C9 H9C 109.5
H9A C9 H9C 109.5
H9B C9 H9C 109.5
C11 C10 C6 114.4(10)
C11 C10 C12 108.4(9)
C6 C10 C12 108.8(9)
C11 C10 H10 108.3
C6 C10 H10 108.3
C12 C10 H10 108.3
C10 C11 H11A 109.5
C10 C11 H11B 109.5
H11A C11 H11B 109.5
C10 C11 H11C 109.5
H11A C11 H11C 109.5
H11B C11 H11C 109.5
C10 C12 H12A 109.5
C10 C12 H12B 109.5
H12A C12 H12B 109.5
C10 C12 H12C 109.5
H12A C12 H12C 109.5
H12B C12 H12C 109.5
C18 C13 C14 120.1(10)
C18 C13 N2 120.8(10)
C14 C13 N2 119.1(9)
C15 C14 C13 117.8(10)
C15 C14 C19 120.6(10)
C13 C14 C19 121.6(10)
C16 C15 C14 122.7(11)
C16 C15 H15 118.7
C14 C15 H15 118.7
C15 C16 C17 119.1(11)
C15 C16 H16 120.4
C17 C16 H16 120.4
C16 C17 C18 121.8(11)
C16 C17 H17 119.1
C18 C17 H17 119.1
C17 C18 C13 118.3(11)
C17 C18 C22 120.1(10)
C13 C18 C22 121.6(10)
C14 C19 C21 109.1(9)
C14 C19 C20 111.5(10)
C21 C19 C20 111.8(10)
C14 C19 H19 108.1
C21 C19 H19 108.1
C20 C19 H19 108.1
C19 C20 H20A 109.5
C19 C20 H20B 109.5
H20A C20 H20B 109.5
C19 C20 H20C 109.5
H20A C20 H20C 109.5
H20B C20 H20C 109.5
C19 C21 H21A 109.5
C19 C21 H21B 109.5
H21A C21 H21B 109.5
C19 C21 H21C 109.5
H21A C21 H21C 109.5
H21B C21 H21C 109.5
C18 C22 C24 110.4(9)
C18 C22 C23 112.1(11)
C24 C22 C23 107.5(9)
C18 C22 H22 108.9
C24 C22 H22 108.9
C23 C22 H22 108.9
C22 C23 H23A 109.5
C22 C23 H23B 109.5
H23A C23 H23B 109.5
C22 C23 H23C 109.5
H23A C23 H23C 109.5
H23B C23 H23C 109.5
C22 C24 H24A 109.5
C22 C24 H24B 109.5
H24A C24 H24B 109.5
C22 C24 H24C 109.5
H24A C24 H24C 109.5
H24B C24 H24C 109.5
C26 C25 C30 118.1(9)
C26 C25 Si1 120.8(7)
C30 C25 Si1 121.1(7)
C27 C26 C25 122.5(9)
C27 C26 H26 118.8
C25 C26 H26 118.8
C28 C27 C26 119.1(10)
C28 C27 H27 120.4
C26 C27 H27 120.4
C27 C28 C29 120.1(9)
C27 C28 H28 120.0
C29 C28 H28 120.0
C28 C29 C30 121.5(9)
C28 C29 H29 119.3
C30 C29 H29 119.3
C29 C30 C25 118.8(9)
C29 C30 H30 120.6
C25 C30 H30 120.6
C32 C31 C36 117.9(10)
C32 C31 Si1 122.4(8)
C36 C31 Si1 119.2(8)
C31 C32 C33 120.5(10)
C31 C32 H32 119.8
C33 C32 H32 119.8
C34 C33 C32 119.7(10)
C34 C33 H33 120.1
C32 C33 H33 120.1
C35 C34 C33 121.4(10)
C35 C34 H34 119.3
C33 C34 H34 119.3
C34 C35 C36 118.8(11)
C34 C35 H35 120.6
C36 C35 H35 120.6
C35 C36 C31 121.5(10)
C35 C36 H36 119.2
C31 C36 H36 119.2
Sn1 C37 H37A 109.5
Sn1 C37 H37B 109.5
H37A C37 H37B 109.5
Sn1 C37 H37C 109.5
H37A C37 H37C 109.5
H37B C37 H37C 109.5

loop_
_geom_bond_atom_site_label_1
_geom_bond_atom_site_label_2
_geom_bond_distance
Sn1 N2 2.032(9)
Sn1 N1 2.031(8)
Sn1 C37 2.151(12)
Sn1 I1 2.7056(11)
Sn1 Si1 2.802(3)
N1 C1 1.444(12)
N1 Si1 1.753(10)
N2 C13 1.449(13)
N2 Si1 1.739(8)
Si1 C31 1.868(11)
Si1 C25 1.887(10)
C1 C6 1.395(14)
C1 C2 1.409(13)
C2 C3 1.391(15)
C2 C7 1.514(15)
C3 C4 1.394(16)
C3 H3 0.9500
C4 C5 1.351(16)
C4 H4 0.9500
C5 C6 1.379(15)
C5 H5 0.9500
C6 C10 1.536(15)
C7 C9 1.512(17)
C7 C8 1.542(14)
C7 H7 1.0000
C8 H8A 0.9800
C8 H8B 0.9800
C8 H8C 0.9800
C9 H9A 0.9800
C9 H9B 0.9800
C9 H9C 0.9800
C10 C11 1.521(15)
C10 C12 1.564(16)
C10 H10 1.0000
C11 H11A 0.9800
C11 H11B 0.9800
C11 H11C 0.9800
C12 H12A 0.9800
C12 H12B 0.9800
C12 H12C 0.9800
C13 C18 1.409(14)
C13 C14 1.411(15)
C14 C15 1.400(15)
C14 C19 1.523(15)
C15 C16 1.345(16)
C15 H15 0.9500
C16 C17 1.385(18)
C16 H16 0.9500
C17 C18 1.387(17)
C17 H17 0.9500
C18 C22 1.516(16)
C19 C21 1.525(15)
C19 C20 1.524(16)
C19 H19 1.0000
C20 H20A 0.9800
C20 H20B 0.9800
C20 H20C 0.9800
C21 H21A 0.9800
C21 H21B 0.9800
C21 H21C 0.9800
C22 C24 1.540(16)
C22 C23 1.548(16)
C22 H22 1.0000
C23 H23A 0.9800
C23 H23B 0.9800
C23 H23C 0.9800
C24 H24A 0.9800
C24 H24B 0.9800
C24 H24C 0.9800
C25 C26 1.381(13)
C25 C30 1.408(13)
C26 C27 1.375(13)
C26 H26 0.9500
C27 C28 1.364(13)
C27 H27 0.9500
C28 C29 1.377(15)
C28 H28 0.9500
C29 C30 1.383(14)
C29 H29 0.9500
C30 H30 0.9500
C31 C32 1.382(14)
C31 C36 1.422(15)
C32 C33 1.397(14)
C32 H32 0.9500
C33 C34 1.380(16)
C33 H33 0.9500
C34 C35 1.373(15)
C34 H34 0.9500
C35 C36 1.378(15)
C35 H35 0.9500
C36 H36 0.9500
C37 H37A 0.9800
C37 H37B 0.9800
C37 H37C 0.9800

loop_
_geom_torsion_atom_site_label_1
_geom_torsion_atom_site_label_2
_geom_torsion_atom_site_label_3
_geom_torsion_atom_site_label_4
_geom_torsion
N2 Sn1 N1 C1 167.8(9)
C37 Sn1 N1 C1 41.6(10)
I1 Sn1 N1 C1 -89.0(8)
Si1 Sn1 N1 C1 174.2(10)
N2 Sn1 N1 Si1 -6.5(3)
C37 Sn1 N1 Si1 -132.6(5)
I1 Sn1 N1 Si1 96.7(3)
N1 Sn1 N2 C13 -151.1(9)
C37 Sn1 N2 C13 -25.2(11)
I1 Sn1 N2 C13 99.9(9)
Si1 Sn1 N2 C13 -157.7(11)
N1 Sn1 N2 Si1 6.5(3)
C37 Sn1 N2 Si1 132.5(5)
I1 Sn1 N2 Si1 -102.5(3)
C13 N2 Si1 N1 152.6(8)
Sn1 N2 Si1 N1 -7.3(4)
C13 N2 Si1 C31 29.6(10)
Sn1 N2 Si1 C31 -130.3(4)
C13 N2 Si1 C25 -89.1(9)
Sn1 N2 Si1 C25 110.9(4)
C13 N2 Si1 Sn1 160.0(10)
C1 N1 Si1 N2 -166.9(8)
Sn1 N1 Si1 N2 7.3(4)
C1 N1 Si1 C31 -48.5(10)
Sn1 N1 Si1 C31 125.7(4)
C1 N1 Si1 C25 73.5(9)
Sn1 N1 Si1 C25 -112.2(4)
C1 N1 Si1 Sn1 -174.3(10)
N1 Sn1 Si1 N2 -169.8(5)
C37 Sn1 Si1 N2 -84.8(7)
I1 Sn1 Si1 N2 91.2(4)
N2 Sn1 Si1 N1 169.8(5)
C37 Sn1 Si1 N1 85.0(7)
I1 Sn1 Si1 N1 -99.0(4)
N2 Sn1 Si1 C31 80.0(6)
N1 Sn1 Si1 C31 -89.8(6)
C37 Sn1 Si1 C31 -4.7(8)
I1 Sn1 Si1 C31 171.2(5)
N2 Sn1 Si1 C25 -96.2(5)
N1 Sn1 Si1 C25 94.0(5)
C37 Sn1 Si1 C25 179.0(7)
I1 Sn1 Si1 C25 -5.0(4)
Si1 N1 C1 C6 94.7(11)
Sn1 N1 C1 C6 -77.5(12)
Si1 N1 C1 C2 -86.4(12)
Sn1 N1 C1 C2 101.3(10)
C6 C1 C2 C3 -2.7(16)
N1 C1 C2 C3 178.5(10)
C6 C1 C2 C7 172.8(10)
N1 C1 C2 C7 -6.1(16)
C1 C2 C3 C4 1.1(17)
C7 C2 C3 C4 -174.6(10)
C2 C3 C4 C5 1.0(18)
C3 C4 C5 C6 -1.4(19)
C4 C5 C6 C1 -0.2(18)
C4 C5 C6 C10 177.4(11)
C2 C1 C6 C5 2.3(16)
N1 C1 C6 C5 -178.9(10)
C2 C1 C6 C10 -175.2(10)
N1 C1 C6 C10 3.6(16)
C3 C2 C7 C9 60.0(13)
C1 C2 C7 C9 -115.4(12)
C3 C2 C7 C8 -64.0(13)
C1 C2 C7 C8 120.5(11)
C5 C6 C10 C11 52.2(15)
C1 C6 C10 C11 -130.3(11)
C5 C6 C10 C12 -69.2(13)
C1 C6 C10 C12 108.3(12)
Si1 N2 C13 C18 -82.6(12)
Sn1 N2 C13 C18 69.3(13)
Si1 N2 C13 C14 95.1(11)
Sn1 N2 C13 C14 -113.0(10)
C18 C13 C14 C15 3.8(16)
N2 C13 C14 C15 -173.9(10)
C18 C13 C14 C19 -176.9(10)
N2 C13 C14 C19 5.3(15)
C13 C14 C15 C16 -2.3(17)
C19 C14 C15 C16 178.5(11)
C14 C15 C16 C17 -1.2(19)
C15 C16 C17 C18 3.2(19)
C16 C17 C18 C13 -1.6(18)
C16 C17 C18 C22 -179.4(11)
C14 C13 C18 C17 -2.0(16)
N2 C13 C18 C17 175.7(10)
C14 C13 C18 C22 175.8(10)
N2 C13 C18 C22 -6.5(16)
C15 C14 C19 C21 -64.4(14)
C13 C14 C19 C21 116.3(12)
C15 C14 C19 C20 59.5(13)
C13 C14 C19 C20 -119.7(12)
C17 C18 C22 C24 66.2(14)
C13 C18 C22 C24 -111.5(12)
C17 C18 C22 C23 -53.6(14)
C13 C18 C22 C23 128.7(11)
N2 Si1 C25 C26 140.9(8)
N1 Si1 C25 C26 -114.1(8)
C31 Si1 C25 C26 16.4(9)
Sn1 Si1 C25 C26 -166.3(7)
N2 Si1 C25 C30 -41.7(10)
N1 Si1 C25 C30 63.3(9)
C31 Si1 C25 C30 -166.1(8)
Sn1 Si1 C25 C30 11.1(10)
C30 C25 C26 C27 0.7(15)
Si1 C25 C26 C27 178.2(8)
C25 C26 C27 C28 0.5(16)
C26 C27 C28 C29 -1.4(17)
C27 C28 C29 C30 1.2(17)
C28 C29 C30 C25 0.0(16)
C26 C25 C30 C29 -0.9(15)
Si1 C25 C30 C29 -178.4(8)
N2 Si1 C31 C32 141.7(8)
N1 Si1 C31 C32 35.2(10)
C25 Si1 C31 C32 -92.4(9)
Sn1 Si1 C31 C32 90.8(9)
N2 Si1 C31 C36 -46.5(9)
N1 Si1 C31 C36 -153.0(7)
C25 Si1 C31 C36 79.4(9)
Sn1 Si1 C31 C36 -97.4(8)
C36 C31 C32 C33 4.3(15)
Si1 C31 C32 C33 176.2(8)
C31 C32 C33 C34 -3.2(16)
C32 C33 C34 C35 0.5(17)
C33 C34 C35 C36 0.7(16)
C34 C35 C36 C31 0.6(16)
C32 C31 C36 C35 -3.1(15)
Si1 C31 C36 C35 -175.2(8)
